data_7714390
loop_
_publ_author_name
'Novikov, Anton P.'
'Zagidullin, Karim A.'
'Volkov, Mikhail A.'
'German, Konstantin E.'
'Nevolin, Iurii'
'Grigoriev , Mikhail'

_publ_section_title
;
 Influence of organic cation on the formation of hexahalotechnetates:
 X-ray, thermal and comparative analysis of non-covalent interactions
;
_journal_name_full 'Dalton Transactions'
_journal_paper_doi 10.1039/D3DT03235C
_journal_year 2023
_chemical_formula_moiety 'Br6 Tc, 2(C8 H11 N4 O2), H2 O'
_chemical_formula_sum 'C16 H24 Br6 N8 O5 Tc'
_chemical_formula_weight 985.89
_space_group_crystal_system monoclinic
_space_group_IT_number 14
_space_group_name_Hall '-P 2yn'
_space_group_name_H-M_alt 'P 1 21/n 1'
_atom_sites_solution_hydrogens mixed
_audit_creation_date 2023-07-06
_audit_creation_method
;
Olex2 1.5
(compiled 2023.03.06 svn.rbb2c1857 for OlexSys, GUI svn.r6748)
;
_audit_update_record
;
2023-09-29 deposited with the CCDC.	2023-11-03 downloaded from the CCDC.
;
_cell_angle_alpha 90
_cell_angle_beta 106.823(7)
_cell_angle_gamma 90
_cell_formula_units_Z 4
_cell_length_a 13.428(2)
_cell_length_b 14.292(3)
_cell_length_c 15.242(3)
_cell_measurement_reflns_used 1946
_cell_measurement_temperature 100(2)
_cell_measurement_theta_max 26.096
_cell_measurement_theta_min 2.788
_cell_volume 2800.0(9)
_computing_cell_refinement 'SAINT V8.40B (Bruker, 2020)'
_computing_data_reduction 'SAINT V8.40B (Bruker, 2020)'
_computing_molecular_graphics 'Olex2 1.5 (Dolomanov et al., 2009)'
_computing_publication_material 'Olex2 1.5 (Dolomanov et al., 2009)'
_computing_structure_refinement 'SHELXL 2018/3 (Sheldrick, 2015)'
_computing_structure_solution 'SHELXT 2018/2 (Sheldrick, 2018)'
_diffrn_ambient_temperature 100(2)
_diffrn_measured_fraction_theta_full 0.995
_diffrn_measured_fraction_theta_max 0.997
_diffrn_measurement_device_type 'Bruker KAPPA APEX II area-detector diffractometer'
_diffrn_radiation_type MoK\a
_diffrn_radiation_wavelength 0.71073
_diffrn_reflns_av_R_equivalents 0.1817
_diffrn_reflns_av_unetI/netI 0.1617
_diffrn_reflns_Laue_measured_fraction_full 0.995
_diffrn_reflns_Laue_measured_fraction_max 0.997
_diffrn_reflns_limit_h_max 18
_diffrn_reflns_limit_h_min -18
_diffrn_reflns_limit_k_max 20
_diffrn_reflns_limit_k_min -20
_diffrn_reflns_limit_l_max 21
_diffrn_reflns_limit_l_min -21
_diffrn_reflns_number 43761
_diffrn_reflns_point_group_measured_fraction_full 0.995
_diffrn_reflns_point_group_measured_fraction_max 0.997
_diffrn_reflns_theta_full 25.242
_diffrn_reflns_theta_max 29.999
_diffrn_reflns_theta_min 4.192
_exptl_absorpt_coefficient_mu 9.120
_exptl_absorpt_correction_T_max 1.0000
_exptl_absorpt_correction_T_min 0.6617
_exptl_absorpt_correction_type multi-scan
_exptl_absorpt_process_details
;
SADABS-2016/2 (Bruker,2016/2) was used for absorption correction.
wR2(int) was 0.1103 before and 0.0764 after correction.
The Ratio of minimum to maximum transmission is 0.6617.
The \l/2 correction factor is Not present.
;
_exptl_crystal_colour red
_exptl_crystal_colour_primary red
_exptl_crystal_density_diffrn 2.339
_exptl_crystal_description plate
_exptl_crystal_F_000 1876
_exptl_crystal_size_max 0.1
_exptl_crystal_size_mid 0.04
_exptl_crystal_size_min 0.03
_refine_diff_density_max 1.545
_refine_diff_density_min -1.921
_refine_diff_density_rms 0.256
_refine_ls_extinction_coef 0.00085(9)
_refine_ls_extinction_expression Fc^*^=kFc[1+0.001xFc^2^\l^3^/sin(2\q)]^-1/4^
_refine_ls_extinction_method 'SHELXL-2018/3 (Sheldrick 2018)'
_refine_ls_goodness_of_fit_ref 0.986
_refine_ls_hydrogen_treatment mixed
_refine_ls_matrix_type full
_refine_ls_number_parameters 326
_refine_ls_number_reflns 8150
_refine_ls_number_restraints 4
_refine_ls_restrained_S_all 0.986
_refine_ls_R_factor_all 0.1664
_refine_ls_R_factor_gt 0.0610
_refine_ls_shift/su_max 0.001
_refine_ls_shift/su_mean 0.000
_refine_ls_structure_factor_coef Fsqd
_refine_ls_weighting_details 'w=1/[\s^2^(Fo^2^)+(0.0416P)^2^] where P=(Fo^2^+2Fc^2^)/3'
_refine_ls_weighting_scheme calc
_refine_ls_wR_factor_gt 0.1058
_refine_ls_wR_factor_ref 0.1380
_reflns_Friedel_coverage 0.000
_reflns_number_gt 3939
_reflns_number_total 8150
_reflns_threshold_expression 'I > 2\s(I)'
_cod_data_source_file d3dt03235c2.cif
_cod_data_source_block kaz12_lt_0m_a
_cod_database_code 7714390
_shelx_shelxl_version_number 2018/3
_shelx_space_group_comment
;
The symmetry employed for this shelxl refinement is uniquely defined
by the following loop, which should always be used as a source of
symmetry information in preference to the above space-group names.
They are only intended as comments.
;
_shelx_estimated_absorpt_t_max 0.772
_shelx_estimated_absorpt_t_min 0.462
_olex2_refinement_description
;
1. Restrained distances
 N9-H9
 0.86 with sigma of 0.02
 O1-H1A = O1-H1B
 0.85 with sigma of 0.02
 N29-H29
 0.88 with sigma of 0.02
2. Uiso/Uaniso restraints and constraints
Uanis(N27) = Uanis(C28)
Uanis(O33) = Uanis(O31)
Uanis(C22) = Uanis(C26)
3.a Aromatic/amide H refined with riding coordinates:
 C28(H28), C8(H8)
3.b Idealised Me refined as rotating group:
 C12(H12A,H12B,H12C), C14(H14A,H14B,H14C), C34(H34A,H34B,H34C), C30(H30A,H30B,
 H30C), C32(H32A,H32B,H32C), C10(H10A,H10B,H10C)
;
_olex2_submission_special_instructions 'No special instructions were received'

loop_
_space_group_symop_operation_xyz
'x, y, z'
'-x+1/2, y+1/2, -z+1/2'
'-x, -y, -z'
'x-1/2, -y-1/2, z-1/2'

loop_
_atom_site_label
_atom_site_type_symbol
_atom_site_fract_x
_atom_site_fract_y
_atom_site_fract_z
_atom_site_U_iso_or_equiv
_atom_site_adp_type
_atom_site_occupancy
_atom_site_site_symmetry_order
_atom_site_calc_flag
_atom_site_refinement_flags_posn
_atom_site_refinement_flags_adp
_atom_site_refinement_flags_occupancy
_atom_site_disorder_assembly
_atom_site_disorder_group
Tc1 Tc 0.99322(5) 0.72203(5) 0.73113(5) 0.01588(17) Uani 1 1 d . . . . .
Br1 Br 0.99985(6) 0.89440(6) 0.75449(7) 0.0238(2) Uani 1 1 d . . . . .
Br2 Br 1.16427(6) 0.70712(6) 0.85338(6) 0.0245(2) Uani 1 1 d . . . . .
Br3 Br 0.90210(6) 0.70639(6) 0.85454(7) 0.0269(2) Uani 1 1 d . . . . .
Br4 Br 0.82116(6) 0.73862(7) 0.61189(7) 0.0288(2) Uani 1 1 d . . . . .
Br5 Br 1.08733(7) 0.73912(7) 0.61128(7) 0.0317(2) Uani 1 1 d . . . . .
Br6 Br 0.98702(7) 0.54840(6) 0.70831(8) 0.0363(3) Uani 1 1 d . . . . .
O13 O 0.6770(4) 0.4763(4) 0.4909(4) 0.0261(15) Uani 1 1 d . . . . .
O31 O 1.0725(5) 0.2997(5) 0.7134(4) 0.0384(12) Uani 1 1 d . . . . .
O11 O 0.5668(4) 0.6587(4) 0.6924(4) 0.0245(14) Uani 1 1 d . . . . .
N7 N 0.8087(5) 0.3723(5) 0.6599(5) 0.0247(18) Uani 1 1 d . . . . .
N21 N 1.1762(5) 0.3769(4) 0.8359(5) 0.0192(16) Uani 1 1 d . . . . .
N29 N 1.2987(5) 0.5391(4) 0.6793(5) 0.0170(15) Uani 1 1 d D . . . .
H29 H 1.284(6) 0.543(5) 0.6198(15) 0.020 Uiso 1 1 d D U . . .
N1 N 0.6237(5) 0.5675(4) 0.5924(5) 0.0185(15) Uani 1 1 d . . . . .
N3 N 0.6859(5) 0.5460(4) 0.7534(5) 0.0165(15) Uani 1 1 d . . . . .
N23 N 1.1813(5) 0.4099(4) 0.6854(5) 0.0169(15) Uani 1 1 d . . . . .
O1 O 0.9008(5) 0.4369(5) 0.9830(5) 0.0432(18) Uani 1 1 d D . . . .
H1A H 0.921(8) 0.407(7) 1.033(4) 0.065 Uiso 1 1 d D U . . .
H1B H 0.960(4) 0.442(7) 0.974(8) 0.065 Uiso 1 1 d D U . . .
N9 N 0.8101(5) 0.4172(5) 0.7972(5) 0.0209(16) Uani 1 1 d D . . . .
H9 H 0.820(6) 0.417(6) 0.8562(17) 0.025 Uiso 1 1 d D U . . .
N27 N 1.3600(5) 0.5667(4) 0.8257(5) 0.0185(12) Uani 1 1 d . . . . .
O33 O 1.2794(5) 0.4541(4) 0.9620(4) 0.0384(12) Uani 1 1 d . . . . .
C5 C 0.7431(6) 0.4483(5) 0.6513(6) 0.0182(18) Uani 1 1 d . . . . .
C12 C 0.6825(6) 0.5631(6) 0.8475(5) 0.023(2) Uani 1 1 d . . . . .
H12A H 0.670961 0.503854 0.875388 0.034 Uiso 1 1 calc R U . . .
H12B H 0.625565 0.606449 0.846389 0.034 Uiso 1 1 calc R U . . .
H12C H 0.748615 0.590479 0.883442 0.034 Uiso 1 1 calc R U . . .
C6 C 0.6827(6) 0.4945(6) 0.5711(6) 0.0207(19) Uani 1 1 d . . . . .
C25 C 1.2886(6) 0.4950(5) 0.8143(6) 0.0177(18) Uani 1 1 d . . . . .
C24 C 1.2520(6) 0.4771(5) 0.7233(6) 0.0162(18) Uani 1 1 d . . . . .
C26 C 1.2526(6) 0.4433(6) 0.8774(6) 0.0221(14) Uani 1 1 d . . . . .
C4 C 0.7436(6) 0.4749(5) 0.7366(6) 0.0172(18) Uani 1 1 d . . . . .
C2 C 0.6226(6) 0.5951(5) 0.6812(6) 0.0190(19) Uani 1 1 d . . . . .
C14 C 0.8365(7) 0.3240(7) 0.5871(7) 0.036(3) Uani 1 1 d . . . . .
H14A H 0.775623 0.290467 0.548974 0.054 Uiso 1 1 calc R U . . .
H14B H 0.892390 0.279243 0.613636 0.054 Uiso 1 1 calc R U . . .
H14C H 0.860252 0.369459 0.549466 0.054 Uiso 1 1 calc R U . . .
C28 C 1.3642(6) 0.5910(6) 0.7434(6) 0.0185(12) Uani 1 1 d . . . . .
H28 H 1.407673 0.638803 0.731399 0.022 Uiso 1 1 calc R U . . .
C22 C 1.1391(6) 0.3584(6) 0.7431(6) 0.0221(14) Uani 1 1 d . . . . .
C34 C 1.4221(6) 0.6095(6) 0.9127(6) 0.027(2) Uani 1 1 d . . . . .
H34A H 1.376678 0.623648 0.951057 0.040 Uiso 1 1 calc R U . . .
H34B H 1.454110 0.667450 0.899575 0.040 Uiso 1 1 calc R U . . .
H34C H 1.476572 0.565821 0.945099 0.040 Uiso 1 1 calc R U . . .
C30 C 1.1327(7) 0.3214(7) 0.8979(6) 0.038(3) Uani 1 1 d . . . . .
H30A H 1.177274 0.267016 0.920221 0.057 Uiso 1 1 calc R U . . .
H30B H 1.062549 0.300254 0.864647 0.057 Uiso 1 1 calc R U . . .
H30C H 1.129529 0.360206 0.950086 0.057 Uiso 1 1 calc R U . . .
C8 C 0.8477(6) 0.3552(6) 0.7490(7) 0.027(2) Uani 1 1 d . . . . .
H8 H 0.895165 0.306273 0.774648 0.032 Uiso 1 1 calc R U . . .
C32 C 1.1404(6) 0.3998(5) 0.5851(6) 0.022(2) Uani 1 1 d . . . . .
H32A H 1.110816 0.459576 0.558152 0.033 Uiso 1 1 calc R U . . .
H32B H 1.086128 0.351631 0.570449 0.033 Uiso 1 1 calc R U . . .
H32C H 1.196908 0.381613 0.559880 0.033 Uiso 1 1 calc R U . . .
C10 C 0.5589(6) 0.6265(6) 0.5167(6) 0.028(2) Uani 1 1 d . . . . .
H10A H 0.592344 0.687517 0.517276 0.042 Uiso 1 1 calc R U . . .
H10B H 0.489888 0.635335 0.525286 0.042 Uiso 1 1 calc R U . . .
H10C H 0.551668 0.595502 0.457885 0.042 Uiso 1 1 calc R U . . .

loop_
_atom_site_aniso_label
_atom_site_aniso_U_11
_atom_site_aniso_U_22
_atom_site_aniso_U_33
_atom_site_aniso_U_23
_atom_site_aniso_U_13
_atom_site_aniso_U_12
Tc1 0.0116(3) 0.0150(3) 0.0227(4) -0.0033(3) 0.0076(3) -0.0016(2)
Br1 0.0211(4) 0.0149(4) 0.0360(6) 0.0003(4) 0.0091(4) -0.0005(3)
Br2 0.0153(4) 0.0250(5) 0.0307(6) -0.0005(4) 0.0027(4) 0.0048(3)
Br3 0.0255(4) 0.0284(5) 0.0333(6) 0.0007(4) 0.0186(4) -0.0037(4)
Br4 0.0153(4) 0.0400(6) 0.0281(6) -0.0118(4) 0.0016(4) 0.0005(4)
Br5 0.0260(5) 0.0486(6) 0.0260(6) -0.0059(4) 0.0162(4) -0.0014(4)
Br6 0.0219(4) 0.0165(5) 0.0729(9) -0.0138(5) 0.0177(5) -0.0026(4)
O13 0.025(3) 0.037(4) 0.022(4) -0.010(3) 0.015(3) -0.011(3)
O31 0.054(3) 0.044(3) 0.022(3) -0.003(2) 0.018(2) -0.026(2)
O11 0.012(3) 0.024(3) 0.036(4) -0.003(3) 0.005(3) 0.001(2)
N7 0.018(3) 0.024(4) 0.036(6) -0.010(3) 0.013(3) 0.002(3)
N21 0.023(3) 0.017(4) 0.020(5) 0.002(3) 0.011(3) -0.007(3)
N29 0.010(3) 0.019(4) 0.021(4) 0.007(3) 0.002(3) 0.002(3)
N1 0.020(3) 0.014(3) 0.020(5) 0.001(3) 0.002(3) -0.001(3)
N3 0.016(3) 0.019(4) 0.016(4) 0.000(3) 0.007(3) -0.001(3)
N23 0.019(3) 0.012(3) 0.021(4) 0.003(3) 0.008(3) -0.001(3)
O1 0.043(4) 0.058(5) 0.030(5) 0.018(4) 0.012(4) 0.002(4)
N9 0.025(4) 0.022(4) 0.017(5) 0.000(3) 0.009(3) 0.004(3)
N27 0.018(2) 0.019(3) 0.020(4) -0.004(2) 0.008(3) -0.002(2)
O33 0.054(3) 0.044(3) 0.022(3) -0.003(2) 0.018(2) -0.026(2)
C5 0.012(4) 0.018(4) 0.026(6) -0.006(4) 0.008(4) 0.001(3)
C12 0.023(4) 0.037(5) 0.008(5) -0.004(4) 0.003(4) -0.003(4)
C6 0.012(4) 0.029(5) 0.021(6) -0.002(4) 0.004(4) -0.015(3)
C25 0.026(4) 0.006(4) 0.028(6) 0.000(3) 0.018(4) -0.004(3)
C24 0.021(4) 0.012(4) 0.018(5) 0.004(3) 0.008(4) 0.009(3)
C26 0.023(3) 0.027(4) 0.022(4) 0.005(3) 0.016(3) 0.006(3)
C4 0.015(4) 0.012(4) 0.025(6) 0.004(3) 0.006(4) -0.003(3)
C2 0.015(4) 0.017(4) 0.023(6) 0.000(4) 0.003(4) -0.008(3)
C14 0.031(5) 0.039(6) 0.039(7) -0.014(5) 0.010(5) 0.004(4)
C28 0.018(2) 0.019(3) 0.020(4) -0.004(2) 0.008(3) -0.002(2)
C22 0.023(3) 0.027(4) 0.022(4) 0.005(3) 0.016(3) 0.006(3)
C34 0.027(5) 0.026(5) 0.026(6) -0.002(4) 0.007(4) 0.000(4)
C30 0.049(6) 0.047(6) 0.021(6) 0.004(5) 0.015(5) -0.013(5)
C8 0.020(4) 0.018(5) 0.039(7) 0.003(4) 0.003(4) 0.000(4)
C32 0.027(4) 0.015(4) 0.027(6) -0.003(4) 0.010(4) -0.005(3)
C10 0.024(4) 0.028(5) 0.032(6) 0.016(4) 0.010(4) -0.006(4)

loop_
_atom_type_symbol
_atom_type_description
_atom_type_scat_dispersion_real
_atom_type_scat_dispersion_imag
_atom_type_scat_source
C C 0.0033 0.0016 'International Tables Vol C Tables 4.2.6.8 and 6.1.1.4'
H H 0.0000 0.0000 'International Tables Vol C Tables 4.2.6.8 and 6.1.1.4'
Br Br -0.2901 2.4595 'International Tables Vol C Tables 4.2.6.8 and 6.1.1.4'
N N 0.0061 0.0033 'International Tables Vol C Tables 4.2.6.8 and 6.1.1.4'
O O 0.0106 0.0060 'International Tables Vol C Tables 4.2.6.8 and 6.1.1.4'
Tc Tc -1.4390 0.7593 'International Tables Vol C Tables 4.2.6.8 and 6.1.1.4'

loop_
_geom_angle_atom_site_label_1
_geom_angle_atom_site_label_2
_geom_angle_atom_site_label_3
_geom_angle
_geom_angle_site_symmetry_1
_geom_angle_site_symmetry_3
_geom_angle_publ_flag
Br1 Tc1 Br2 89.47(4) . . ?
Br1 Tc1 Br3 89.20(4) . . ?
Br1 Tc1 Br4 89.85(4) . . ?
Br1 Tc1 Br5 90.18(4) . . ?
Br1 Tc1 Br6 179.75(5) . . ?
Br2 Tc1 Br3 88.63(4) . . ?
Br2 Tc1 Br5 90.19(4) . . ?
Br4 Tc1 Br2 178.72(4) . . ?
Br4 Tc1 Br3 90.28(4) . . ?
Br4 Tc1 Br5 90.90(4) . . ?
Br4 Tc1 Br6 90.37(4) . . ?
Br5 Tc1 Br3 178.67(4) . . ?
Br6 Tc1 Br2 90.31(4) . . ?
Br6 Tc1 Br3 90.68(4) . . ?
Br6 Tc1 Br5 89.93(4) . . ?
C5 N7 C14 127.1(8) . . ?
C8 N7 C5 107.1(7) . . ?
C8 N7 C14 125.7(8) . . ?
C26 N21 C30 116.5(7) . . ?
C22 N21 C26 126.1(7) . . ?
C22 N21 C30 117.4(7) . . ?
C24 N29 H29 123(5) . . ?
C28 N29 H29 129(5) . . ?
C28 N29 C24 107.5(7) . . ?
C6 N1 C2 126.3(7) . . ?
C6 N1 C10 119.0(7) . . ?
C2 N1 C10 114.6(7) . . ?
C4 N3 C12 119.5(7) . . ?
C4 N3 C2 119.4(7) . . ?
C2 N3 C12 120.7(7) . . ?
C24 N23 C22 118.0(7) . . ?
C24 N23 C32 121.0(6) . . ?
C22 N23 C32 120.5(7) . . ?
H1A O1 H1B 97(10) . . ?
C4 N9 H9 125(5) . . ?
C8 N9 H9 127(6) . . ?
C8 N9 C4 107.8(8) . . ?
C25 N27 C34 127.7(7) . . ?
C28 N27 C25 107.2(7) . . ?
C28 N27 C34 125.1(7) . . ?
N7 C5 C6 129.6(8) . . ?
C4 C5 N7 107.7(7) . . ?
C4 C5 C6 122.7(7) . . ?
N3 C12 H12A 109.5 . . ?
N3 C12 H12B 109.5 . . ?
N3 C12 H12C 109.5 . . ?
H12A C12 H12B 109.5 . . ?
H12A C12 H12C 109.5 . . ?
H12B C12 H12C 109.5 . . ?
O13 C6 N1 120.7(8) . . ?
O13 C6 C5 127.9(8) . . ?
N1 C6 C5 111.5(7) . . ?
N27 C25 C26 131.9(8) . . ?
C24 C25 N27 107.7(7) . . ?
C24 C25 C26 120.4(7) . . ?
N23 C24 N29 127.8(8) . . ?
C25 C24 N29 107.3(7) . . ?
C25 C24 N23 124.9(7) . . ?
O33 C26 N21 120.3(7) . . ?
O33 C26 C25 126.2(8) . . ?
C25 C26 N21 113.4(8) . . ?
N3 C4 N9 129.0(8) . . ?
N3 C4 C5 123.4(7) . . ?
C5 C4 N9 107.6(7) . . ?
O11 C2 N1 121.2(8) . . ?
O11 C2 N3 122.1(8) . . ?
N3 C2 N1 116.6(7) . . ?
N7 C14 H14A 109.5 . . ?
N7 C14 H14B 109.5 . . ?
N7 C14 H14C 109.5 . . ?
H14A C14 H14B 109.5 . . ?
H14A C14 H14C 109.5 . . ?
H14B C14 H14C 109.5 . . ?
N29 C28 H28 124.8 . . ?
N27 C28 N29 110.4(7) . . ?
N27 C28 H28 124.8 . . ?
O31 C22 N21 121.5(8) . . ?
O31 C22 N23 121.5(8) . . ?
N21 C22 N23 117.0(8) . . ?
N27 C34 H34A 109.5 . . ?
N27 C34 H34B 109.5 . . ?
N27 C34 H34C 109.5 . . ?
H34A C34 H34B 109.5 . . ?
H34A C34 H34C 109.5 . . ?
H34B C34 H34C 109.5 . . ?
N21 C30 H30A 109.5 . . ?
N21 C30 H30B 109.5 . . ?
N21 C30 H30C 109.5 . . ?
H30A C30 H30B 109.5 . . ?
H30A C30 H30C 109.5 . . ?
H30B C30 H30C 109.5 . . ?
N7 C8 N9 109.8(7) . . ?
N7 C8 H8 125.1 . . ?
N9 C8 H8 125.1 . . ?
N23 C32 H32A 109.5 . . ?
N23 C32 H32B 109.5 . . ?
N23 C32 H32C 109.5 . . ?
H32A C32 H32B 109.5 . . ?
H32A C32 H32C 109.5 . . ?
H32B C32 H32C 109.5 . . ?
N1 C10 H10A 109.5 . . ?
N1 C10 H10B 109.5 . . ?
N1 C10 H10C 109.5 . . ?
H10A C10 H10B 109.5 . . ?
H10A C10 H10C 109.5 . . ?
H10B C10 H10C 109.5 . . ?

loop_
_geom_bond_atom_site_label_1
_geom_bond_atom_site_label_2
_geom_bond_distance
_geom_bond_site_symmetry_2
_geom_bond_publ_flag
Tc1 Br1 2.4871(12) . ?
Tc1 Br2 2.5132(11) . ?
Tc1 Br3 2.5334(12) . ?
Tc1 Br4 2.5034(12) . ?
Tc1 Br5 2.5159(12) . ?
Tc1 Br6 2.5038(12) . ?
O13 C6 1.230(9) . ?
O31 C22 1.213(10) . ?
O11 C2 1.221(9) . ?
N7 C5 1.380(9) . ?
N7 C14 1.444(10) . ?
N7 C8 1.330(11) . ?
N21 C26 1.406(10) . ?
N21 C22 1.384(11) . ?
N21 C30 1.477(10) . ?
N29 H29 0.87(2) . ?
N29 C24 1.369(9) . ?
N29 C28 1.334(10) . ?
N1 C6 1.405(10) . ?
N1 C2 1.414(10) . ?
N1 C10 1.489(10) . ?
N3 C12 1.469(10) . ?
N3 C4 1.346(9) . ?
N3 C2 1.373(10) . ?
N23 C24 1.356(10) . ?
N23 C22 1.387(10) . ?
N23 C32 1.475(10) . ?
O1 H1A 0.85(2) . ?
O1 H1B 0.84(2) . ?
N9 H9 0.87(2) . ?
N9 C4 1.361(10) . ?
N9 C8 1.341(11) . ?
N27 C25 1.380(9) . ?
N27 C28 1.319(10) . ?
N27 C34 1.479(10) . ?
O33 C26 1.244(10) . ?
C5 C6 1.419(11) . ?
C5 C4 1.354(11) . ?
C12 H12A 0.9800 . ?
C12 H12B 0.9800 . ?
C12 H12C 0.9800 . ?
C25 C24 1.354(11) . ?
C25 C26 1.405(11) . ?
C14 H14A 0.9800 . ?
C14 H14B 0.9800 . ?
C14 H14C 0.9800 . ?
C28 H28 0.9500 . ?
C34 H34A 0.9800 . ?
C34 H34B 0.9800 . ?
C34 H34C 0.9800 . ?
C30 H30A 0.9800 . ?
C30 H30B 0.9800 . ?
C30 H30C 0.9800 . ?
C8 H8 0.9500 . ?
C32 H32A 0.9800 . ?
C32 H32B 0.9800 . ?
C32 H32C 0.9800 . ?
C10 H10A 0.9800 . ?
C10 H10B 0.9800 . ?
C10 H10C 0.9800 . ?

loop_
_geom_hbond_atom_site_label_D
_geom_hbond_atom_site_label_H
_geom_hbond_atom_site_label_A
_geom_hbond_distance_DH
_geom_hbond_distance_HA
_geom_hbond_distance_DA
_geom_hbond_angle_DHA
_geom_hbond_site_symmetry_A
_geom_hbond_publ_flag
N29 H29 O13 0.87(2) 1.93(4) 2.716(9) 150(7) 3_766 yes
O1 H1B O1 0.84(2) 2.50(8) 3.134(15) 133(9) 3_767 yes
N9 H9 O1 0.87(2) 1.94(4) 2.754(10) 154(7) . yes
C14 H14B O31 0.98 2.47 3.216(11) 132.2 . yes
C28 H28 O31 0.95 2.44 3.119(10) 128.6 2_756 yes
C28 H28 O11 0.95 2.40 3.189(9) 140.9 1_655 yes
C34 H34B O31 0.98 2.51 3.343(11) 142.4 2_756 yes
C8 H8 O11 0.95 2.19 3.066(10) 152.3 2_646 yes

loop_
_geom_torsion_atom_site_label_1
_geom_torsion_atom_site_label_2
_geom_torsion_atom_site_label_3
_geom_torsion_atom_site_label_4
_geom_torsion
_geom_torsion_site_symmetry_1
_geom_torsion_site_symmetry_2
_geom_torsion_site_symmetry_3
_geom_torsion_site_symmetry_4
_geom_torsion_publ_flag
N7 C5 C6 O13 -0.7(13) . . . . ?
N7 C5 C6 N1 178.1(7) . . . . ?
N7 C5 C4 N3 -178.4(7) . . . . ?
N7 C5 C4 N9 1.2(9) . . . . ?
N27 C25 C24 N29 -1.5(8) . . . . ?
N27 C25 C24 N23 179.0(7) . . . . ?
N27 C25 C26 N21 178.4(7) . . . . ?
N27 C25 C26 O33 1.1(14) . . . . ?
C5 N7 C8 N9 -0.2(9) . . . . ?
C12 N3 C4 N9 -6.3(11) . . . . ?
C12 N3 C4 C5 173.2(7) . . . . ?
C12 N3 C2 O11 5.2(11) . . . . ?
C12 N3 C2 N1 -173.9(6) . . . . ?
C6 N1 C2 O11 -178.6(7) . . . . ?
C6 N1 C2 N3 0.4(10) . . . . ?
C6 C5 C4 N3 1.2(12) . . . . ?
C6 C5 C4 N9 -179.2(7) . . . . ?
C25 N27 C28 N29 0.4(8) . . . . ?
C24 N29 C28 N27 -1.4(8) . . . . ?
C24 N23 C22 O31 177.1(7) . . . . ?
C24 N23 C22 N21 -2.8(10) . . . . ?
C24 C25 C26 N21 -1.8(11) . . . . ?
C24 C25 C26 O33 -179.1(8) . . . . ?
C26 N21 C22 O31 -179.8(8) . . . . ?
C26 N21 C22 N23 0.1(11) . . . . ?
C26 C25 C24 N29 178.6(7) . . . . ?
C26 C25 C24 N23 -0.9(12) . . . . ?
C4 N3 C2 O11 178.2(7) . . . . ?
C4 N3 C2 N1 -0.8(10) . . . . ?
C4 N9 C8 N7 1.0(9) . . . . ?
C4 C5 C6 O13 179.8(7) . . . . ?
C4 C5 C6 N1 -1.5(10) . . . . ?
C2 N1 C6 O13 179.6(7) . . . . ?
C2 N1 C6 C5 0.7(10) . . . . ?
C2 N3 C4 N9 -179.4(7) . . . . ?
C2 N3 C4 C5 0.1(11) . . . . ?
C14 N7 C5 C6 4.0(13) . . . . ?
C14 N7 C5 C4 -176.4(7) . . . . ?
C14 N7 C8 N9 175.7(7) . . . . ?
C28 N29 C24 N23 -178.8(7) . . . . ?
C28 N29 C24 C25 1.8(8) . . . . ?
C28 N27 C25 C24 0.7(8) . . . . ?
C28 N27 C25 C26 -179.4(8) . . . . ?
C22 N21 C26 O33 179.7(8) . . . . ?
C22 N21 C26 C25 2.2(11) . . . . ?
C22 N23 C24 N29 -176.0(7) . . . . ?
C22 N23 C24 C25 3.4(11) . . . . ?
C34 N27 C25 C24 -178.8(7) . . . . ?
C34 N27 C25 C26 1.1(13) . . . . ?
C34 N27 C28 N29 180.0(7) . . . . ?
C30 N21 C26 O33 -1.1(11) . . . . ?
C30 N21 C26 C25 -178.5(7) . . . . ?
C30 N21 C22 O31 0.9(12) . . . . ?
C30 N21 C22 N23 -179.1(7) . . . . ?
C8 N7 C5 C6 179.8(8) . . . . ?
C8 N7 C5 C4 -0.6(9) . . . . ?
C8 N9 C4 N3 178.3(7) . . . . ?
C8 N9 C4 C5 -1.3(9) . . . . ?
C32 N23 C24 N29 -3.8(11) . . . . ?
C32 N23 C24 C25 175.6(7) . . . . ?
C32 N23 C22 O31 4.8(12) . . . . ?
C32 N23 C22 N21 -175.1(7) . . . . ?
C10 N1 C6 O13 -3.7(10) . . . . ?
C10 N1 C6 C5 177.4(6) . . . . ?
C10 N1 C2 O11 4.5(10) . . . . ?
C10 N1 C2 N3 -176.4(6) . . . . ?
